data_2017935
loop_
_publ_author_name
'Suleiman Gwaram, Nura'
'Khaledi, Hamid'
'Mohd Ali, Hapipah'
'Olmstead, Marilyn M.'

_publ_section_title
;
 Two new polymorphs of 2,6-diaminopyrimidin-4(3<i>H</i>)-one
 monohydrate
;
_journal_coeditor_code FN3068
_journal_issue 1
_journal_name_full 'Acta Crystallographica Section C'
_journal_page_first o6
_journal_page_last o9
_journal_paper_doi 10.1107/S0108270110046317
_journal_volume 67
_journal_year 2011
_chemical_formula_iupac 'C4 H6 N4 O, H2 O'
_chemical_formula_moiety 'C4 H6 N4 O, H2 O'
_chemical_formula_sum 'C4 H8 N4 O2'
_chemical_formula_weight 144.14
_chemical_name_systematic
;
2,6-diaminopyrimidin-4(3<i>H</i>)-one monohydrate
;
_space_group_IT_number 15
_symmetry_cell_setting monoclinic
_symmetry_space_group_name_Hall '-C 2yc'
_symmetry_space_group_name_H-M 'C 1 2/c 1'
_atom_sites_solution_hydrogens geom
_atom_sites_solution_primary direct
_atom_sites_solution_secondary difmap
_audit_creation_method SHELXL-97
_cell_angle_alpha 90.00
_cell_angle_beta 104.450(9)
_cell_angle_gamma 90.00
_cell_formula_units_Z 8
_cell_length_a 17.236(11)
_cell_length_b 3.987(3)
_cell_length_c 18.717(12)
_cell_measurement_reflns_used 353
_cell_measurement_temperature 100(2)
_cell_measurement_theta_max 22.88
_cell_measurement_theta_min 2.44
_cell_volume 1245.5(15)
_computing_cell_refinement 'SAINT (Bruker, 2007)'
_computing_data_collection 'APEX2 (Bruker, 2007)'
_computing_data_reduction 'SAINT (Bruker, 2007)'
_computing_molecular_graphics 'SHELXTL (Sheldrick, 2008)'
_computing_publication_material 'SHELXTL (Sheldrick, 2008)'
_computing_structure_refinement 'SHELXL97 (Sheldrick, 2008)'
_computing_structure_solution 'SHELXS97 (Sheldrick, 2008)'
_diffrn_ambient_temperature 100(2)
_diffrn_measured_fraction_theta_full 1.000
_diffrn_measured_fraction_theta_max 0.998
_diffrn_measurement_device_type 'Bruker APEXII CCD'
_diffrn_measurement_method '\f and \w scans'
_diffrn_radiation_monochromator graphite
_diffrn_radiation_source 'fine-focus sealed tube'
_diffrn_radiation_type MoK\a
_diffrn_radiation_wavelength 0.71073
_diffrn_reflns_av_R_equivalents 0.0552
_diffrn_reflns_av_sigmaI/netI 0.0703
_diffrn_reflns_limit_h_max 20
_diffrn_reflns_limit_h_min -20
_diffrn_reflns_limit_k_max 4
_diffrn_reflns_limit_k_min -3
_diffrn_reflns_limit_l_max 21
_diffrn_reflns_limit_l_min -22
_diffrn_reflns_number 2752
_diffrn_reflns_theta_full 25.00
_diffrn_reflns_theta_max 25.23
_diffrn_reflns_theta_min 2.25
_exptl_absorpt_coefficient_mu 0.125
_exptl_absorpt_correction_T_max 0.9950
_exptl_absorpt_correction_T_min 0.9635
_exptl_absorpt_correction_type multi-scan
_exptl_absorpt_process_details '(SADABS; Sheldrick, 1996)'
_exptl_crystal_colour colorless
_exptl_crystal_density_diffrn 1.538
_exptl_crystal_density_method 'not measured'
_exptl_crystal_description lath
_exptl_crystal_F_000 608
_exptl_crystal_size_max 0.30
_exptl_crystal_size_mid 0.07
_exptl_crystal_size_min 0.04
_refine_diff_density_max 0.280
_refine_diff_density_min -0.365
_refine_ls_extinction_method none
_refine_ls_goodness_of_fit_ref 1.000
_refine_ls_hydrogen_treatment mixed
_refine_ls_matrix_type full
_refine_ls_number_parameters 112
_refine_ls_number_reflns 1131
_refine_ls_number_restraints 7
_refine_ls_restrained_S_all 0.998
_refine_ls_R_factor_all 0.0893
_refine_ls_R_factor_gt 0.0556
_refine_ls_shift/su_max 0.001
_refine_ls_shift/su_mean 0.000
_refine_ls_structure_factor_coef Fsqd
_refine_ls_weighting_details 'calc w=1/[\s^2^(Fo^2^)+(0.0775P)^2^+0.0000P] where P=(Fo^2^+2Fc^2^)/3'
_refine_ls_weighting_scheme calc
_refine_ls_wR_factor_gt 0.1306
_refine_ls_wR_factor_ref 0.1477
_reflns_number_gt 757
_reflns_number_total 1131
_reflns_threshold_expression I>2\s(I)
_cod_data_source_file fn3068.cif
_cod_data_source_block III
_cod_original_cell_volume 1245.4(14)
_cod_original_sg_symbol_H-M 'C 2/c'
_cod_database_code 2017935

loop_
_symmetry_equiv_pos_as_xyz
'x, y, z'
'-x, y, -z+1/2'
'x+1/2, y+1/2, z'
'-x+1/2, y+1/2, -z+1/2'
'-x, -y, -z'
'x, -y, z-1/2'
'-x+1/2, -y+1/2, -z'
'x+1/2, -y+1/2, z-1/2'

loop_
_atom_site_type_symbol
_atom_site_label
_atom_site_fract_x
_atom_site_fract_y
_atom_site_fract_z
_atom_site_U_iso_or_equiv
_atom_site_adp_type
_atom_site_calc_flag
_atom_site_refinement_flags
_atom_site_occupancy
_atom_site_disorder_assembly
_atom_site_disorder_group
O O2 0.35162(12) 0.3762(5) 0.27734(11) 0.0264(6) Uani d . 1 . .
N N1 0.32226(15) 0.0450(6) 0.06546(12) 0.0211(6) Uani d . 1 . .
N N2 0.21025(16) -0.2299(7) 0.08148(14) 0.0241(7) Uani d D 1 . .
H H2A 0.1826(16) -0.305(8) 0.1124(15) 0.029 Uiso d D 1 . .
H H2B 0.2024(18) -0.327(7) 0.0369(12) 0.029 Uiso d D 1 . .
N N3 0.28471(15) 0.0795(6) 0.17834(13) 0.0214(6) Uani d D 1 . .
H H3 0.2443(14) 0.034(8) 0.1980(16) 0.026 Uiso d D 1 . .
N N4 0.43543(17) 0.3218(7) 0.05329(14) 0.0262(7) Uani d D 1 . .
H H4A 0.4180(18) 0.270(8) 0.0079(11) 0.031 Uiso d D 1 . .
H H4B 0.4732(16) 0.477(7) 0.0704(16) 0.031 Uiso d D 1 . .
C C2 0.27324(18) -0.0356(8) 0.10741(15) 0.0200(7) Uani d . 1 . .
C C4 0.34835(17) 0.2802(7) 0.21173(15) 0.0205(7) Uani d . 1 . .
C C5 0.40169(18) 0.3600(8) 0.16933(16) 0.0241(7) Uani d . 1 . .
H H5 0.4481 0.4903 0.1895 0.029 Uiso calc R 1 . .
C C6 0.38555(18) 0.2447(7) 0.09648(15) 0.0216(7) Uani d . 1 . .
O O1 0.43094(14) 0.7970(6) 0.38734(14) 0.0364(7) Uani d D 1 . .
H H1A 0.412(2) 0.699(9) 0.3477(14) 0.044 Uiso d D 1 . .
H H1B 0.453(2) 0.970(7) 0.376(2) 0.044 Uiso d D 1 . .

loop_
_atom_site_aniso_label
_atom_site_aniso_U_11
_atom_site_aniso_U_22
_atom_site_aniso_U_33
_atom_site_aniso_U_12
_atom_site_aniso_U_13
_atom_site_aniso_U_23
O2 0.0349(13) 0.0343(14) 0.0112(10) 0.0033(11) 0.0084(9) -0.0002(9)
N1 0.0269(14) 0.0237(15) 0.0139(13) 0.0056(12) 0.0073(11) 0.0036(10)
N2 0.0304(15) 0.0286(17) 0.0155(13) -0.0001(12) 0.0098(12) 0.0001(11)
N3 0.0247(14) 0.0264(16) 0.0155(13) 0.0020(12) 0.0096(11) 0.0029(10)
N4 0.0314(16) 0.0330(17) 0.0172(13) 0.0031(13) 0.0120(13) 0.0045(12)
C2 0.0235(16) 0.0245(17) 0.0120(15) 0.0089(14) 0.0043(13) 0.0054(12)
C4 0.0223(16) 0.0219(17) 0.0176(16) 0.0069(13) 0.0056(13) 0.0051(12)
C5 0.0240(16) 0.0300(18) 0.0188(16) 0.0019(15) 0.0062(13) 0.0046(13)
C6 0.0240(16) 0.0238(18) 0.0194(16) 0.0104(13) 0.0101(13) 0.0079(13)
O1 0.0366(15) 0.0299(15) 0.0463(16) -0.0099(12) 0.0174(13) -0.0100(12)

loop_
_atom_type_symbol
_atom_type_description
_atom_type_scat_dispersion_real
_atom_type_scat_dispersion_imag
_atom_type_scat_source
C C 0.0033 0.0016 'International Tables Vol C Tables 4.2.6.8 and 6.1.1.4'
H H 0.0000 0.0000 'International Tables Vol C Tables 4.2.6.8 and 6.1.1.4'
N N 0.0061 0.0033 'International Tables Vol C Tables 4.2.6.8 and 6.1.1.4'
O O 0.0106 0.0060 'International Tables Vol C Tables 4.2.6.8 and 6.1.1.4'

loop_
_geom_angle_atom_site_label_1
_geom_angle_atom_site_label_2
_geom_angle_atom_site_label_3
_geom_angle_site_symmetry_1
_geom_angle_site_symmetry_3
_geom_angle
_geom_angle_publ_flag
C2 N1 C6 . . 116.8(2) ?
C2 N2 H2A . . 119(2) ?
C2 N2 H2B . . 121(2) ?
H2A N2 H2B . . 119(3) ?
C2 N3 C4 . . 122.7(3) ?
C2 N3 H3 . . 113(2) ?
C4 N3 H3 . . 123(2) ?
C6 N4 H4A . . 115(2) ?
C6 N4 H4B . . 117(2) ?
H4A N4 H4B . . 124(3) ?
N2 C2 N1 . . 120.6(3) y
N2 C2 N3 . . 117.2(3) y
N1 C2 N3 . . 122.1(3) ?
O2 C4 N3 . . 116.8(3) y
O2 C4 C5 . . 127.1(3) y
N3 C4 C5 . . 116.0(3) ?
C4 C5 C6 . . 118.7(3) ?
C4 C5 H5 . . 120.6 ?
C6 C5 H5 . . 120.6 ?
N4 C6 N1 . . 116.1(3) y
N4 C6 C5 . . 120.4(3) y
N1 C6 C5 . . 123.5(3) ?
H1A O1 H1B . . 106(4) ?

loop_
_geom_bond_atom_site_label_1
_geom_bond_atom_site_label_2
_geom_bond_site_symmetry_2
_geom_bond_distance
_geom_bond_publ_flag
O2 C4 . 1.274(4) y
N1 C2 . 1.328(4) y
N1 C6 . 1.358(4) y
N2 C2 . 1.323(4) y
N2 H2A . 0.890(18) ?
N2 H2B . 0.898(18) ?
N3 C2 . 1.371(4) y
N3 C4 . 1.375(4) y
N3 H3 . 0.883(18) ?
N4 C6 . 1.354(4) y
N4 H4A . 0.852(18) ?
N4 H4B . 0.897(18) ?
C4 C5 . 1.393(4) y
C5 C6 . 1.400(4) y
C5 H5 . 0.9500 ?
O1 H1A . 0.828(18) ?
O1 H1B . 0.835(19) ?

loop_
_geom_hbond_atom_site_label_D
_geom_hbond_atom_site_label_H
_geom_hbond_atom_site_label_A
_geom_hbond_site_symmetry_A
_geom_hbond_distance_DH
_geom_hbond_distance_HA
_geom_hbond_distance_DA
_geom_hbond_angle_DHA
N2 H2A O2 4_545 0.890(18) 2.39(3) 3.115(4) 138(3)
N2 H2A O1 4_535 0.890(18) 2.52(2) 3.245(4) 139(3)
N2 H2B N1 7_545 0.898(18) 2.051(19) 2.947(4) 177(3)
N3 H3 O2 4_545 0.883(18) 1.930(19) 2.800(3) 168(3)
N4 H4A O1 6_565 0.852(18) 2.34(2) 3.124(4) 154(3)
N4 H4B O1 2_655 0.897(18) 2.081(19) 2.975(4) 174(3)
O1 H1A O2 . 0.828(18) 1.95(2) 2.742(3) 160(4)
O1 H1B N4 2_665 0.835(19) 2.48(3) 3.105(4) 133(3)

loop_
_cod_related_entry_id
_cod_related_entry_database
_cod_related_entry_code
1 ChemSpider 14018502
